data_4003232
loop_
_publ_author_name
'Luo, Min'
'Song, Yunxia'
'Lin, Chensheng'
'Ye, Ning'
'Cheng, Wendan'
'Long, XiFa'

_publ_section_title
;
 Molecular Engineering as an Approach To Design a New Beryllium-Free
 Fluoride Carbonate as a Deep-Ultraviolet Nonlinear Optical Material
;
_journal_issue 7
_journal_name_full 'Chemistry of Materials'
_journal_page_first 2301
_journal_paper_doi 10.1021/acs.chemmater.6b00360
_journal_volume 28
_journal_year 2016
_chemical_formula_sum 'C3 Ca2 F Na3 O9'
_chemical_formula_weight 348.16
_space_group_IT_number 8
_space_group_name_Hall 'C -2y'
_space_group_name_H-M_alt 'C 1 m 1'
_symmetry_cell_setting monoclinic
_symmetry_space_group_name_H-M 'C 1 m 1'
_atom_sites_solution_primary direct
_atom_sites_solution_secondary difmap
_audit_creation_method SHELXL-97
_cell_angle_alpha 90.00
_cell_angle_beta 101.662(10)
_cell_angle_gamma 90.00
_cell_formula_units_Z 2
_cell_length_a 8.0892(8)
_cell_length_b 15.9002(17)
_cell_length_c 3.5273(4)
_cell_measurement_reflns_used 671
_cell_measurement_temperature 293(2)
_cell_measurement_theta_max 27.4934
_cell_measurement_theta_min 2.8621
_cell_volume 444.32(8)
_computing_cell_refinement 'CrystalClear (Rigaku Inc., 2008)'
_computing_data_collection 'CrystalClear (Rigaku Inc., 2008)'
_computing_data_reduction 'CrystalClear (Rigaku Inc., 2008)'
_computing_molecular_graphics 'SHELXL-97 (Sheldrick, 1997)'
_computing_publication_material 'SHELXL-97 (Sheldrick, 1997)'
_computing_structure_refinement 'SHELXL-97 (Sheldrick, 1997)'
_computing_structure_solution 'SHELXS-97 (Sheldrick, 1990)'
_diffrn_ambient_temperature 293(2)
_diffrn_detector_area_resol_mean 14.6306
_diffrn_measured_fraction_theta_full 0.948
_diffrn_measured_fraction_theta_max 0.948
_diffrn_measurement_device
;
Mercury70 (2x2 bin mode)
;
_diffrn_measurement_method CCD_Profile_fitting
_diffrn_radiation_monochromator graphite
_diffrn_radiation_source 'fine-focus sealed tube'
_diffrn_radiation_type MoK\a
_diffrn_radiation_wavelength 0.71073
_diffrn_reflns_av_R_equivalents 0.0187
_diffrn_reflns_av_sigmaI/netI 0.0296
_diffrn_reflns_limit_h_max 10
_diffrn_reflns_limit_h_min -10
_diffrn_reflns_limit_k_max 20
_diffrn_reflns_limit_k_min -20
_diffrn_reflns_limit_l_max 4
_diffrn_reflns_limit_l_min -3
_diffrn_reflns_number 1709
_diffrn_reflns_theta_full 26.00
_diffrn_reflns_theta_max 27.50
_diffrn_reflns_theta_min 2.56
_exptl_absorpt_coefficient_mu 1.488
_exptl_absorpt_correction_T_max 1.0000
_exptl_absorpt_correction_T_min 0.9331
_exptl_absorpt_correction_type multi-scan
_exptl_crystal_colour White
_exptl_crystal_density_diffrn 2.602
_exptl_crystal_density_method 'not measured'
_exptl_crystal_description Prism
_exptl_crystal_F_000 344
_exptl_crystal_size_max 0.0500
_exptl_crystal_size_mid 0.0500
_exptl_crystal_size_min 0.0500
_refine_diff_density_max 0.236
_refine_diff_density_min -0.188
_refine_diff_density_rms 0.051
_refine_ls_abs_structure_details 'Flack H D (1983), Acta Cryst. A39, 876-881'
_refine_ls_abs_structure_Flack 0.10(6)
_refine_ls_extinction_coef 0.0003(10)
_refine_ls_extinction_expression Fc^*^=kFc[1+0.001xFc^2^\l^3^/sin(2\q)]^-1/4^
_refine_ls_extinction_method SHELXL
_refine_ls_goodness_of_fit_ref 1.076
_refine_ls_matrix_type full
_refine_ls_number_parameters 92
_refine_ls_number_reflns 759
_refine_ls_number_restraints 3
_refine_ls_restrained_S_all 1.074
_refine_ls_R_factor_all 0.0224
_refine_ls_R_factor_gt 0.0213
_refine_ls_shift/su_max 0.000
_refine_ls_shift/su_mean 0.000
_refine_ls_structure_factor_coef Fsqd
_refine_ls_weighting_details 'calc w=1/[\s^2^(Fo^2^)+(0.0173P)^2^+0.2529P] where P=(Fo^2^+2Fc^2^)/3'
_refine_ls_weighting_scheme calc
_refine_ls_wR_factor_gt 0.0423
_refine_ls_wR_factor_ref 0.0427
_reflns_number_gt 846
_reflns_number_total 877
_reflns_threshold_expression >2sigma(I)
_cod_data_source_file cm6b00360_si_002.cif
_cod_data_source_block a
_cod_depositor_comments
;
The following automatic conversions were performed:

data item '_exptl_absorpt_correction_type' value 'Multi-scan' was
changed to 'multi-scan' in accordance with the
/home/saulius/struct/COD-crude-data/automatic-downloads/DataCite-retrospective/ACS/depositions/lib/dictionaries/cif_core.dic
dictionary named 'cif_core.dic' version 2.4.2 last updated on
2011-04-26.

data item '_symmetry_cell_setting' value 'Monoclinic' was changed to
'monoclinic' in accordance with the
/home/saulius/struct/COD-crude-data/automatic-downloads/DataCite-retrospective/ACS/depositions/lib/dictionaries/cif_core.dic
dictionary named 'cif_core.dic' version 2.4.2 last updated on
2011-04-26.

Automatic conversion script
Id: cif_fix_values 6909 2019-04-08 15:41:33Z antanas 
;
_cod_original_sg_symbol_H-M Cm
_cod_database_code 4003232

loop_
_symmetry_equiv_pos_as_xyz
'x, y, z'
'x, -y, z'
'x+1/2, y+1/2, z'
'x+1/2, -y+1/2, z'

loop_
_atom_site_label
_atom_site_type_symbol
_atom_site_fract_x
_atom_site_fract_y
_atom_site_fract_z
_atom_site_U_iso_or_equiv
_atom_site_adp_type
_atom_site_occupancy
_atom_site_symmetry_multiplicity
_atom_site_calc_flag
_atom_site_refinement_flags
Ca1 Ca 0.07439(11) 0.5000 0.0358(2) 0.0179(3) Uani 0.820(5) 2 d SP
Na1 Na 0.07439(11) 0.5000 0.0358(2) 0.0179(3) Uani 0.180(5) 2 d SP
Ca2 Ca 0.32339(10) 0.31819(6) -0.3234(2) 0.0232(3) Uani 0.333(4) 1 d P
Na2 Na 0.32339(10) 0.31819(6) -0.3234(2) 0.0232(3) Uani 0.667(4) 1 d P
Ca3 Ca -0.29567(10) 0.61430(5) 0.3596(3) 0.0178(3) Uani 0.257(4) 1 d P
Na3 Na -0.29567(10) 0.61430(5) 0.3596(3) 0.0178(3) Uani 0.743(4) 1 d P
C1 C 0.4407(5) 0.5000 -0.2682(12) 0.0142(8) Uani 1 2 d S
C2 C 0.0117(3) 0.30658(17) 0.1059(8) 0.0153(6) Uani 1 1 d .
O1 O 0.5211(2) 0.43008(12) -0.2286(6) 0.0240(5) Uani 1 1 d .
O2 O 0.1392(2) 0.35444(13) 0.1059(6) 0.0239(5) Uani 1 1 d .
O3 O 0.0321(3) 0.23613(12) 0.2833(7) 0.0272(5) Uani 1 1 d .
O4 O -0.1346(3) 0.32883(13) -0.0727(6) 0.0265(5) Uani 1 1 d .
O5 O 0.2797(3) 0.5000 -0.3539(9) 0.0265(8) Uani 1 2 d S
F1 F -0.1072(2) 0.5000 0.4488(7) 0.0200(5) Uani 1 2 d S

loop_
_atom_site_aniso_label
_atom_site_aniso_U_11
_atom_site_aniso_U_22
_atom_site_aniso_U_33
_atom_site_aniso_U_23
_atom_site_aniso_U_13
_atom_site_aniso_U_12
Ca1 0.0137(4) 0.0250(5) 0.0154(6) 0.000 0.0038(4) 0.000
Na1 0.0137(4) 0.0250(5) 0.0154(6) 0.000 0.0038(4) 0.000
Ca2 0.0186(5) 0.0274(5) 0.0234(7) 0.0038(4) 0.0038(4) 0.0007(4)
Na2 0.0186(5) 0.0274(5) 0.0234(7) 0.0038(4) 0.0038(4) 0.0007(4)
Ca3 0.0150(5) 0.0201(5) 0.0179(6) -0.0008(4) 0.0024(3) 0.0003(4)
Na3 0.0150(5) 0.0201(5) 0.0179(6) -0.0008(4) 0.0024(3) 0.0003(4)
C1 0.022(2) 0.018(2) 0.004(2) 0.000 0.0048(17) 0.000
C2 0.0203(14) 0.0174(13) 0.0094(16) -0.0068(11) 0.0064(12) 0.0015(11)
O1 0.0254(11) 0.0169(11) 0.0296(14) 0.0003(9) 0.0057(10) 0.0057(8)
O2 0.0203(10) 0.0248(11) 0.0262(14) -0.0016(9) 0.0037(9) -0.0073(8)
O3 0.0341(13) 0.0177(10) 0.0323(14) 0.0100(9) 0.0126(10) 0.0069(8)
O4 0.0184(11) 0.0403(13) 0.0204(13) 0.0023(10) 0.0033(9) 0.0138(9)
O5 0.0107(14) 0.044(2) 0.024(2) 0.000 0.0026(13) 0.000
F1 0.0154(12) 0.0238(13) 0.0206(14) 0.000 0.0036(10) 0.000

loop_
_atom_type_symbol
_atom_type_description
_atom_type_scat_dispersion_real
_atom_type_scat_dispersion_imag
_atom_type_scat_source
C C 0.0033 0.0016 'International Tables Vol C Tables 4.2.6.8 and 6.1.1.4'
O O 0.0106 0.0060 'International Tables Vol C Tables 4.2.6.8 and 6.1.1.4'
F F 0.0171 0.0103 'International Tables Vol C Tables 4.2.6.8 and 6.1.1.4'
Na Na 0.0362 0.0249 'International Tables Vol C Tables 4.2.6.8 and 6.1.1.4'
Ca Ca 0.2262 0.3064 'International Tables Vol C Tables 4.2.6.8 and 6.1.1.4'

loop_
_geom_angle_atom_site_label_1
_geom_angle_atom_site_label_2
_geom_angle_atom_site_label_3
_geom_angle
_geom_angle_site_symmetry_1
_geom_angle_site_symmetry_3
F1 Ca1 F1 101.59(8) . 1_554
F1 Ca1 O5 175.80(10) . .
F1 Ca1 O5 82.61(9) 1_554 .
F1 Ca1 O2 95.23(5) . 2_565
F1 Ca1 O2 100.51(5) 1_554 2_565
O5 Ca1 O2 83.92(5) . 2_565
F1 Ca1 O2 95.23(5) . .
F1 Ca1 O2 100.51(5) 1_554 .
O5 Ca1 O2 83.92(5) . .
O2 Ca1 O2 154.09(10) 2_565 .
F1 Ca1 O5 81.19(9) . 1_556
F1 Ca1 O5 177.21(9) 1_554 1_556
O5 Ca1 O5 94.61(10) . 1_556
O2 Ca1 O5 79.14(5) 2_565 1_556
O2 Ca1 O5 79.14(5) . 1_556
F1 Ca1 C2 79.24(5) . 2_565
F1 Ca1 C2 89.25(5) 1_554 2_565
O5 Ca1 C2 100.95(5) . 2_565
O2 Ca1 C2 21.80(7) 2_565 2_565
O2 Ca1 C2 169.63(8) . 2_565
O5 Ca1 C2 91.29(5) 1_556 2_565
F1 Ca1 C2 79.24(5) . .
F1 Ca1 C2 89.25(5) 1_554 .
O5 Ca1 C2 100.95(5) . .
O2 Ca1 C2 169.63(8) 2_565 .
O2 Ca1 C2 21.80(7) . .
O5 Ca1 C2 91.29(5) 1_556 .
C2 Ca1 C2 157.66(11) 2_565 .
F1 Ca1 Na1 39.36(6) . 1_556
F1 Ca1 Na1 140.96(6) 1_554 1_556
O5 Ca1 Na1 136.44(7) . 1_556
O2 Ca1 Na1 86.59(5) 2_565 1_556
O2 Ca1 Na1 86.59(5) . 1_556
O5 Ca1 Na1 41.83(7) 1_556 1_556
C2 Ca1 Na1 83.59(6) 2_565 1_556
C2 Ca1 Na1 83.59(6) . 1_556
F1 Ca1 Ca1 140.64(6) . 1_554
F1 Ca1 Ca1 39.04(6) 1_554 1_554
O5 Ca1 Ca1 43.56(7) . 1_554
O2 Ca1 Ca1 93.41(5) 2_565 1_554
O2 Ca1 Ca1 93.41(5) . 1_554
O5 Ca1 Ca1 138.17(7) 1_556 1_554
C2 Ca1 Ca1 96.41(6) 2_565 1_554
C2 Ca1 Ca1 96.41(6) . 1_554
Na1 Ca1 Ca1 180.00(5) 1_556 1_554
F1 Ca1 Ca1 39.36(6) . 1_556
F1 Ca1 Ca1 140.96(6) 1_554 1_556
O5 Ca1 Ca1 136.44(7) . 1_556
O2 Ca1 Ca1 86.59(5) 2_565 1_556
O2 Ca1 Ca1 86.59(5) . 1_556
O5 Ca1 Ca1 41.83(7) 1_556 1_556
C2 Ca1 Ca1 83.59(6) 2_565 1_556
C2 Ca1 Ca1 83.59(6) . 1_556
Na1 Ca1 Ca1 0.00(3) 1_556 1_556
Ca1 Ca1 Ca1 180.00(5) 1_554 1_556
F1 Ca1 Na1 140.64(6) . 1_554
F1 Ca1 Na1 39.04(6) 1_554 1_554
O5 Ca1 Na1 43.56(7) . 1_554
O2 Ca1 Na1 93.41(5) 2_565 1_554
O2 Ca1 Na1 93.41(5) . 1_554
O5 Ca1 Na1 138.17(7) 1_556 1_554
C2 Ca1 Na1 96.41(6) 2_565 1_554
C2 Ca1 Na1 96.41(6) . 1_554
Na1 Ca1 Na1 180.00(5) 1_556 1_554
Ca1 Ca1 Na1 0.0 1_554 1_554
Ca1 Ca1 Na1 180.00(5) 1_556 1_554
O2 Ca2 O1 103.43(8) 1_554 .
O2 Ca2 O2 96.66(8) 1_554 .
O1 Ca2 O2 102.59(8) . .
O2 Ca2 O4 123.83(7) 1_554 4
O1 Ca2 O4 127.79(7) . 4
O2 Ca2 O4 93.38(8) . 4
O2 Ca2 O3 89.52(8) 1_554 4_554
O1 Ca2 O3 80.12(7) . 4_554
O2 Ca2 O3 172.41(8) . 4_554
O4 Ca2 O3 79.48(7) 4 4_554
O2 Ca2 O3 174.50(8) 1_554 4
O1 Ca2 O3 79.94(7) . 4
O2 Ca2 O3 86.74(7) . 4
O4 Ca2 O3 51.42(6) 4 4
O3 Ca2 O3 86.77(7) 4_554 4
O2 Ca2 C2 147.18(8) 1_554 4
O1 Ca2 C2 100.38(8) . 4
O2 Ca2 C2 99.84(8) . 4
O4 Ca2 C2 27.45(7) 4 4
O3 Ca2 C2 72.63(8) 4_554 4
O3 Ca2 C2 27.39(7) 4 4
O2 Ca2 O3 50.10(7) 1_554 1_554
O1 Ca2 O3 153.49(7) . 1_554
O2 Ca2 O3 81.78(7) . 1_554
O4 Ca2 O3 77.31(7) 4 1_554
O3 Ca2 O3 98.99(7) 4_554 1_554
O3 Ca2 O3 126.57(5) 4 1_554
C2 Ca2 O3 104.63(7) 4 1_554
O2 Ca2 C2 25.52(7) 1_554 1_554
O1 Ca2 C2 127.84(8) . 1_554
O2 Ca2 C2 83.66(8) . 1_554
O4 Ca2 C2 102.91(8) 4 1_554
O3 Ca2 C2 100.35(8) 4_554 1_554
O3 Ca2 C2 152.00(8) 4 1_554
C2 Ca2 C2 129.93(5) 4 1_554
O3 Ca2 C2 25.83(7) 1_554 1_554
O2 Ca2 O5 70.71(8) 1_554 .
O1 Ca2 O5 48.20(7) . .
O2 Ca2 O5 72.46(8) . .
O4 Ca2 O5 161.62(8) 4 .
O3 Ca2 O5 113.95(8) 4_554 .
O3 Ca2 O5 114.55(7) 4 .
C2 Ca2 O5 141.57(9) 4 .
O3 Ca2 O5 111.11(7) 1_554 .
C2 Ca2 O5 87.45(8) 1_554 .
O2 Ca2 C1 87.52(9) 1_554 .
O1 Ca2 C1 23.55(8) . .
O2 Ca2 C1 87.51(9) . .
O4 Ca2 C1 148.19(9) 4 .
O3 Ca2 C1 97.18(9) 4_554 .
O3 Ca2 C1 96.97(9) 4 .
C2 Ca2 C1 121.23(9) 4 .
O3 Ca2 C1 134.05(9) 1_554 .
C2 Ca2 C1 108.78(10) 1_554 .
O5 Ca2 C1 24.66(9) . .
O2 Ca2 C2 89.76(7) 1_554 .
O1 Ca2 C2 123.40(8) . .
O2 Ca2 C2 20.85(7) . .
O4 Ca2 C2 80.93(8) 4 .
O3 Ca2 C2 155.86(8) 4_554 .
O3 Ca2 C2 91.96(7) 4 .
C2 Ca2 C2 95.70(8) 4 .
O3 Ca2 C2 62.83(7) 1_554 .
C2 Ca2 C2 70.53(6) 1_554 .
O5 Ca2 C2 88.47(8) . .
C1 Ca2 C2 106.89(9) . .
O4 Ca3 F1 87.15(8) 2_566 .
O4 Ca3 O3 89.67(9) 2_566 3_455
F1 Ca3 O3 175.73(7) . 3_455
O4 Ca3 O4 96.85(7) 2_566 2_565
F1 Ca3 O4 87.43(8) . 2_565
O3 Ca3 O4 90.12(8) 3_455 2_565
O4 Ca3 O1 84.27(8) 2_566 2_466
F1 Ca3 O1 98.97(7) . 2_466
O3 Ca3 O1 83.54(7) 3_455 2_466
O4 Ca3 O1 173.56(8) 2_565 2_466
O4 Ca3 O1 173.70(8) 2_566 2_465
F1 Ca3 O1 99.14(8) . 2_465
O3 Ca3 O1 84.03(8) 3_455 2_465
O4 Ca3 O1 83.11(7) 2_565 2_465
O1 Ca3 O1 95.07(7) 2_466 2_465
O4 Ca3 C2 75.38(8) 2_566 2_565
F1 Ca3 C2 79.32(7) . 2_565
O3 Ca3 C2 97.12(8) 3_455 2_565
O4 Ca3 C2 22.67(7) 2_565 2_565
O1 Ca3 C2 159.63(8) 2_466 2_565
O1 Ca3 C2 105.26(8) 2_465 2_565
O4 Ca3 Ca2 45.47(6) 2_566 3_456
F1 Ca3 Ca2 122.94(5) . 3_456
O3 Ca3 Ca2 52.89(6) 3_455 3_456
O4 Ca3 Ca2 72.62(6) 2_565 3_456
O1 Ca3 Ca2 104.15(6) 2_466 3_456
O1 Ca3 Ca2 129.10(6) 2_465 3_456
C2 Ca3 Ca2 61.83(6) 2_565 3_456
O4 Ca3 Na2 45.47(6) 2_566 3_456
F1 Ca3 Na2 122.94(5) . 3_456
O3 Ca3 Na2 52.89(6) 3_455 3_456
O4 Ca3 Na2 72.62(6) 2_565 3_456
O1 Ca3 Na2 104.15(6) 2_466 3_456
O1 Ca3 Na2 129.10(6) 2_465 3_456
C2 Ca3 Na2 61.83(6) 2_565 3_456
Ca2 Ca3 Na2 0.00(3) 3_456 3_456
O4 Ca3 Na3 41.97(6) 2_566 1_556
F1 Ca3 Na3 89.84(7) . 1_556
O3 Ca3 Na3 89.70(7) 3_455 1_556
O4 Ca3 Na3 138.82(5) 2_565 1_556
O1 Ca3 Na3 42.65(5) 2_466 1_556
O1 Ca3 Na3 137.72(5) 2_465 1_556
C2 Ca3 Na3 117.01(6) 2_565 1_556
Ca2 Ca3 Na3 74.70(2) 3_456 1_556
Na2 Ca3 Na3 74.70(2) 3_456 1_556
O4 Ca3 Na3 138.03(6) 2_566 1_554
F1 Ca3 Na3 90.16(7) . 1_554
O3 Ca3 Na3 90.30(7) 3_455 1_554
O4 Ca3 Na3 41.18(5) 2_565 1_554
O1 Ca3 Na3 137.35(5) 2_466 1_554
O1 Ca3 Na3 42.28(5) 2_465 1_554
C2 Ca3 Na3 62.99(6) 2_565 1_554
Ca2 Ca3 Na3 105.30(2) 3_456 1_554
Na2 Ca3 Na3 105.30(2) 3_456 1_554
Na3 Ca3 Na3 180.00(5) 1_556 1_554
O4 Ca3 Ca3 41.97(6) 2_566 1_556
F1 Ca3 Ca3 89.84(7) . 1_556
O3 Ca3 Ca3 89.70(7) 3_455 1_556
O4 Ca3 Ca3 138.82(5) 2_565 1_556
O1 Ca3 Ca3 42.65(5) 2_466 1_556
O1 Ca3 Ca3 137.72(5) 2_465 1_556
C2 Ca3 Ca3 117.01(6) 2_565 1_556
Ca2 Ca3 Ca3 74.70(2) 3_456 1_556
Na2 Ca3 Ca3 74.70(2) 3_456 1_556
Na3 Ca3 Ca3 0.00(3) 1_556 1_556
Na3 Ca3 Ca3 180.00(5) 1_554 1_556
O5 C1 O1 119.82(18) . 2_565
O5 C1 O1 119.82(18) . .
O1 C1 O1 120.3(4) 2_565 .
O5 C1 Ca2 72.19(7) . .
O1 C1 Ca2 168.0(2) 2_565 .
O1 C1 Ca2 47.64(12) . .
O5 C1 Ca2 72.19(7) . 2_565
O1 C1 Ca2 47.64(12) 2_565 2_565
O1 C1 Ca2 168.0(2) . 2_565
Ca2 C1 Ca2 144.37(14) . 2_565
O5 C1 Na2 72.19(7) . 2_565
O1 C1 Na2 47.64(12) 2_565 2_565
O1 C1 Na2 168.0(2) . 2_565
Ca2 C1 Na2 144.37(14) . 2_565
Ca2 C1 Na2 0.00(3) 2_565 2_565
O4 C2 O3 120.1(3) . .
O4 C2 O2 120.2(3) . .
O3 C2 O2 119.8(3) . .
O4 C2 Na2 64.74(15) . 4_455
O3 C2 Na2 68.94(15) . 4_455
O2 C2 Na2 141.4(2) . 4_455
O4 C2 Ca2 64.74(15) . 4_455
O3 C2 Ca2 68.94(15) . 4_455
O2 C2 Ca2 141.4(2) . 4_455
Na2 C2 Ca2 0.00(4) 4_455 4_455
O4 C2 Na2 156.6(2) . 1_556
O3 C2 Na2 72.99(16) . 1_556
O2 C2 Na2 51.32(14) . 1_556
Na2 C2 Na2 137.18(10) 4_455 1_556
Ca2 C2 Na2 137.18(10) 4_455 1_556
O4 C2 Ca2 156.6(2) . 1_556
O3 C2 Ca2 72.99(16) . 1_556
O2 C2 Ca2 51.32(14) . 1_556
Na2 C2 Ca2 137.18(10) 4_455 1_556
Ca2 C2 Ca2 137.18(10) 4_455 1_556
Na2 C2 Ca2 0.00(3) 1_556 1_556
O4 C2 Na3 46.00(14) . 2_565
O3 C2 Na3 104.36(18) . 2_565
O2 C2 Na3 117.06(18) . 2_565
Na2 C2 Na3 93.69(8) 4_455 2_565
Ca2 C2 Na3 93.69(8) 4_455 2_565
Na2 C2 Na3 114.39(9) 1_556 2_565
Ca2 C2 Na3 114.39(9) 1_556 2_565
O4 C2 Ca3 46.00(14) . 2_565
O3 C2 Ca3 104.36(18) . 2_565
O2 C2 Ca3 117.06(18) . 2_565
Na2 C2 Ca3 93.69(8) 4_455 2_565
Ca2 C2 Ca3 93.69(8) 4_455 2_565
Na2 C2 Ca3 114.39(9) 1_556 2_565
Ca2 C2 Ca3 114.39(9) 1_556 2_565
Na3 C2 Ca3 0.000(15) 2_565 2_565
O4 C2 Ca1 80.64(16) . .
O3 C2 Ca1 153.1(2) . .
O2 C2 Ca1 43.49(14) . .
Na2 C2 Ca1 137.90(11) 4_455 .
Ca2 C2 Ca1 137.90(11) 4_455 .
Na2 C2 Ca1 81.98(7) 1_556 .
Ca2 C2 Ca1 81.98(7) 1_556 .
Na3 C2 Ca1 76.99(6) 2_565 .
Ca3 C2 Ca1 76.99(6) 2_565 .
O4 C2 Ca2 119.5(2) . .
O3 C2 Ca2 104.27(17) . .
O2 C2 Ca2 41.78(14) . .
Na2 C2 Ca2 100.50(8) 4_455 .
Ca2 C2 Ca2 100.50(8) 4_455 .
Na2 C2 Ca2 70.53(6) 1_556 .
Ca2 C2 Ca2 70.53(6) 1_556 .
Na3 C2 Ca2 151.04(10) 2_565 .
Ca3 C2 Ca2 151.04(10) 2_565 .
Ca1 C2 Ca2 75.55(7) . .
C1 O1 Ca2 108.81(19) . .
C1 O1 Na3 123.7(2) . 2_664
Ca2 O1 Na3 100.19(8) . 2_664
C1 O1 Ca3 123.7(2) . 2_664
Ca2 O1 Ca3 100.19(8) . 2_664
Na3 O1 Ca3 0.00(5) 2_664 2_664
C1 O1 Na3 124.1(2) . 2_665
Ca2 O1 Na3 100.51(8) . 2_665
Na3 O1 Na3 95.07(7) 2_664 2_665
Ca3 O1 Na3 95.07(7) 2_664 2_665
C1 O1 Ca3 124.1(2) . 2_665
Ca2 O1 Ca3 100.51(8) . 2_665
Na3 O1 Ca3 95.07(7) 2_664 2_665
Ca3 O1 Ca3 95.07(7) 2_664 2_665
Na3 O1 Ca3 0.00(5) 2_665 2_665
C2 O2 Na2 103.16(18) . 1_556
C2 O2 Ca2 103.16(18) . 1_556
Na2 O2 Ca2 0.00(5) 1_556 1_556
C2 O2 Ca1 114.71(18) . .
Na2 O2 Ca1 114.93(9) 1_556 .
Ca2 O2 Ca1 114.93(9) 1_556 .
C2 O2 Ca2 117.37(18) . .
Na2 O2 Ca2 96.66(8) 1_556 .
Ca2 O2 Ca2 96.66(8) 1_556 .
Ca1 O2 Ca2 108.70(8) . .
C2 O3 Na3 141.93(19) . 3_545
C2 O3 Ca3 141.93(19) . 3_545
Na3 O3 Ca3 0.00(2) 3_545 3_545
C2 O3 Na2 122.06(17) . 4_456
Na3 O3 Na2 95.76(7) 3_545 4_456
Ca3 O3 Na2 95.76(7) 3_545 4_456
C2 O3 Ca2 122.06(17) . 4_456
Na3 O3 Ca2 95.76(7) 3_545 4_456
Ca3 O3 Ca2 95.76(7) 3_545 4_456
Na2 O3 Ca2 0.00(4) 4_456 4_456
C2 O3 Ca2 83.68(16) . 4_455
Na3 O3 Ca2 95.24(8) 3_545 4_455
Ca3 O3 Ca2 95.24(8) 3_545 4_455
Na2 O3 Ca2 86.77(7) 4_456 4_455
Ca2 O3 Ca2 86.77(7) 4_456 4_455
C2 O3 Na2 83.68(16) . 4_455
Na3 O3 Na2 95.24(8) 3_545 4_455
Ca3 O3 Na2 95.24(8) 3_545 4_455
Na2 O3 Na2 86.77(7) 4_456 4_455
Ca2 O3 Na2 86.77(7) 4_456 4_455
Ca2 O3 Na2 0.00(5) 4_455 4_455
C2 O3 Ca2 81.17(16) . 1_556
Na3 O3 Ca2 84.73(7) 3_545 1_556
Ca3 O3 Ca2 84.73(7) 3_545 1_556
Na2 O3 Ca2 118.18(9) 4_456 1_556
Ca2 O3 Ca2 118.18(9) 4_456 1_556
Ca2 O3 Ca2 154.97(10) 4_455 1_556
Na2 O3 Ca2 154.97(10) 4_455 1_556
C2 O3 Na2 81.17(16) . 1_556
Na3 O3 Na2 84.73(7) 3_545 1_556
Ca3 O3 Na2 84.73(7) 3_545 1_556
Na2 O3 Na2 118.18(9) 4_456 1_556
Ca2 O3 Na2 118.18(9) 4_456 1_556
Ca2 O3 Na2 154.97(10) 4_455 1_556
Na2 O3 Na2 154.97(10) 4_455 1_556
Ca2 O3 Na2 0.00(4) 1_556 1_556
C2 O4 Na3 146.3(2) . 2_564
C2 O4 Ca3 146.3(2) . 2_564
Na3 O4 Ca3 0.00(5) 2_564 2_564
C2 O4 Na3 111.33(18) . 2_565
Na3 O4 Na3 96.85(7) 2_564 2_565
Ca3 O4 Na3 96.85(7) 2_564 2_565
C2 O4 Ca3 111.33(18) . 2_565
Na3 O4 Ca3 96.85(7) 2_564 2_565
Ca3 O4 Ca3 96.85(7) 2_564 2_565
Na3 O4 Ca3 0.00(3) 2_565 2_565
C2 O4 Na2 87.80(16) . 4_455
Na3 O4 Na2 92.65(8) 2_564 4_455
Ca3 O4 Na2 92.65(8) 2_564 4_455
Na3 O4 Na2 122.02(10) 2_565 4_455
Ca3 O4 Na2 122.02(10) 2_565 4_455
C2 O4 Ca2 87.80(16) . 4_455
Na3 O4 Ca2 92.65(8) 2_564 4_455
Ca3 O4 Ca2 92.65(8) 2_564 4_455
Na3 O4 Ca2 122.02(10) 2_565 4_455
Ca3 O4 Ca2 122.02(10) 2_565 4_455
Na2 O4 Ca2 0.00(4) 4_455 4_455
C1 O5 Ca1 131.8(3) . .
C1 O5 Na1 133.6(3) . 1_554
Ca1 O5 Na1 94.61(10) . 1_554
C1 O5 Ca1 133.6(3) . 1_554
Ca1 O5 Ca1 94.61(10) . 1_554
Na1 O5 Ca1 0.00(3) 1_554 1_554
C1 O5 Na2 83.15(6) . 2_565
Ca1 O5 Na2 94.18(6) . 2_565
Na1 O5 Na2 95.08(6) 1_554 2_565
Ca1 O5 Na2 95.08(6) 1_554 2_565
C1 O5 Ca2 83.15(6) . 2_565
Ca1 O5 Ca2 94.18(6) . 2_565
Na1 O5 Ca2 95.08(6) 1_554 2_565
Ca1 O5 Ca2 95.08(6) 1_554 2_565
Na2 O5 Ca2 0.00(3) 2_565 2_565
C1 O5 Ca2 83.15(6) . .
Ca1 O5 Ca2 94.18(6) . .
Na1 O5 Ca2 95.08(6) 1_554 .
Ca1 O5 Ca2 95.08(6) 1_554 .
Na2 O5 Ca2 166.27(11) 2_565 .
Ca2 O5 Ca2 166.27(11) 2_565 .
Ca1 F1 Na1 101.59(8) . 1_556
Ca1 F1 Ca1 101.59(8) . 1_556
Na1 F1 Ca1 0.00(3) 1_556 1_556
Ca1 F1 Na3 113.61(8) . 2_565
Na1 F1 Na3 113.70(8) 1_556 2_565
Ca1 F1 Na3 113.70(8) 1_556 2_565
Ca1 F1 Ca3 113.61(8) . 2_565
Na1 F1 Ca3 113.70(8) 1_556 2_565
Ca1 F1 Ca3 113.70(8) 1_556 2_565
Na3 F1 Ca3 0.00(3) 2_565 2_565
Ca1 F1 Ca3 113.61(8) . .
Na1 F1 Ca3 113.70(8) 1_556 .
Ca1 F1 Ca3 113.70(8) 1_556 .
Na3 F1 Ca3 101.19(8) 2_565 .
Ca3 F1 Ca3 101.19(8) 2_565 .

loop_
_geom_bond_atom_site_label_1
_geom_bond_atom_site_label_2
_geom_bond_distance
_geom_bond_site_symmetry_2
Ca1 F1 2.268(2) .
Ca1 F1 2.284(3) 1_554
Ca1 O5 2.360(3) .
Ca1 O2 2.375(2) 2_565
Ca1 O2 2.375(2) .
Ca1 O5 2.439(3) 1_556
Ca1 C2 3.135(3) 2_565
Ca1 C2 3.135(3) .
Ca1 Na1 3.5273(4) 1_556
Ca1 Ca1 3.5273(4) 1_554
Ca1 Ca1 3.5273(4) 1_556
Ca1 Na1 3.5273(4) 1_554
Ca2 O2 2.322(2) 1_554
Ca2 O1 2.370(2) .
Ca2 O2 2.399(2) .
Ca2 O4 2.498(2) 4
Ca2 O3 2.543(2) 4_554
Ca2 O3 2.591(2) 4
Ca2 C2 2.760(3) 4
Ca2 O3 2.803(2) 1_554
Ca2 C2 2.897(3) 1_554
Ca2 O5 2.9118(10) .
Ca2 C1 3.0365(15) .
Ca2 C2 3.198(3) .
Ca3 O4 2.339(2) 2_566
Ca3 F1 2.3521(15) .
Ca3 O3 2.369(2) 3_455
Ca3 O4 2.376(2) 2_565
Ca3 O1 2.382(2) 2_466
Ca3 O1 2.399(2) 2_465
Ca3 C2 3.077(3) 2_565
Ca3 Ca2 3.5003(13) 3_456
Ca3 Na2 3.5003(13) 3_456
Ca3 Na3 3.5273(4) 1_556
Ca3 Na3 3.5273(4) 1_554
Ca3 Ca3 3.5273(4) 1_556
C1 O5 1.276(5) .
C1 O1 1.281(3) 2_565
C1 O1 1.281(3) .
C1 Ca2 3.0365(15) 2_565
C1 Na2 3.0365(15) 2_565
C2 O4 1.273(3) .
C2 O3 1.277(4) .
C2 O2 1.281(3) .
C2 Na2 2.760(3) 4_455
C2 Ca2 2.760(3) 4_455
C2 Na2 2.897(3) 1_556
C2 Ca2 2.897(3) 1_556
C2 Na3 3.077(3) 2_565
C2 Ca3 3.077(3) 2_565
O1 Na3 2.382(2) 2_664
O1 Ca3 2.382(2) 2_664
O1 Na3 2.399(2) 2_665
O1 Ca3 2.399(2) 2_665
O2 Na2 2.322(2) 1_556
O2 Ca2 2.322(2) 1_556
O3 Na3 2.369(2) 3_545
O3 Ca3 2.369(2) 3_545
O3 Na2 2.543(2) 4_456
O3 Ca2 2.543(2) 4_456
O3 Ca2 2.591(2) 4_455
O3 Na2 2.591(2) 4_455
O3 Ca2 2.803(2) 1_556
O3 Na2 2.803(2) 1_556
O4 Na3 2.339(2) 2_564
O4 Ca3 2.339(2) 2_564
O4 Na3 2.376(2) 2_565
O4 Ca3 2.376(2) 2_565
O4 Na2 2.498(2) 4_455
O4 Ca2 2.498(2) 4_455
O5 Na1 2.439(3) 1_554
O5 Ca1 2.439(3) 1_554
O5 Na2 2.9118(10) 2_565
O5 Ca2 2.9118(10) 2_565
F1 Na1 2.284(2) 1_556
F1 Ca1 2.284(2) 1_556
F1 Na3 2.3521(15) 2_565
F1 Ca3 2.3521(15) 2_565
